data_2012289
loop_
_publ_author_name
'Kim, Chong-Hyeak'
'Lee, Sueg-Geun'

_publ_section_title
;
 Diaquabis(propane-1,2-diamine-<i>N</i>,<i>N</i>')nickel(II)
 bis(<i>p</i>-toluenesulfonate)
;
_journal_issue 11
_journal_name_full 'Acta Crystallographica Section C'
_journal_page_first 1259
_journal_page_last 1260
_journal_paper_doi 10.1107/S010827010101294X
_journal_volume 57
_journal_year 2001
_chemical_formula_iupac '[Ni (H2 O)2 (C3 H10 N2)2] 2C7 H7 S O3'
_chemical_formula_moiety 'C6 H24 N4 Ni O2 2+ , 2C7 H7 S O3 -'
_chemical_formula_structural '[Ni (H2 O)2 (C3 H10 N2)2] 2C7 H7 S O3'
_chemical_formula_sum 'C20 H38 N4 Ni O8 S2'
_chemical_formula_weight 585.37
_chemical_name_systematic
;
Diaquabis(propane-1,2-diamine-N,N')nickel(II) bis(p-toluenesulfonate)
;
_space_group_IT_number 14
_symmetry_cell_setting monoclinic
_symmetry_space_group_name_Hall '-P 2ybc'
_symmetry_space_group_name_H-M 'P 1 21/c 1'
_cell_angle_alpha 90
_cell_angle_beta 103.842(10)
_cell_angle_gamma 90
_cell_formula_units_Z 2
_cell_length_a 13.060(2)
_cell_length_b 7.3266(11)
_cell_length_c 15.0029(18)
_cell_measurement_reflns_used 42
_cell_measurement_temperature 295(2)
_cell_measurement_theta_max 12.49
_cell_measurement_theta_min 5.40
_cell_volume 1393.9(3)
_computing_cell_refinement XSCANS
_computing_data_collection 'XSCANS (Siemens, 1996)'
_computing_data_reduction 'SHELXTL (Siemens, 1997)'
_computing_molecular_graphics SHELXTL
_computing_publication_material SHELXTL
_computing_structure_refinement 'SHELXL97 (Sheldrick, 1997)'
_computing_structure_solution 'SHELXS97 (Sheldrick, 1990)'
_diffrn_ambient_temperature 295(2)
_diffrn_measured_fraction_theta_full .998
_diffrn_measured_fraction_theta_max .998
_diffrn_measurement_device_type 'Siemens P4'
_diffrn_measurement_method '\w/2\q scans'
_diffrn_radiation_monochromator graphite
_diffrn_radiation_source 'fine-focus sealed tube'
_diffrn_radiation_type 'Mo K\a'
_diffrn_radiation_wavelength .71073
_diffrn_reflns_av_R_equivalents .028
_diffrn_reflns_av_sigmaI/netI .034
_diffrn_reflns_limit_h_max 1
_diffrn_reflns_limit_h_min -16
_diffrn_reflns_limit_k_max 1
_diffrn_reflns_limit_k_min -9
_diffrn_reflns_limit_l_max 19
_diffrn_reflns_limit_l_min -19
_diffrn_reflns_number 4187
_diffrn_reflns_theta_full 27.50
_diffrn_reflns_theta_max 27.5
_diffrn_reflns_theta_min 2.8
_diffrn_standards_decay_% none
_diffrn_standards_interval_count 97
_diffrn_standards_number 3
_exptl_absorpt_coefficient_mu .893
_exptl_absorpt_correction_T_max .339
_exptl_absorpt_correction_T_min .280
_exptl_absorpt_correction_type empirical
_exptl_absorpt_process_details '(North et al., 1968)'
_exptl_crystal_colour blue
_exptl_crystal_density_diffrn 1.395
_exptl_crystal_density_meas 1.40
_exptl_crystal_density_method 'flotation in mesitylene-bromoform'
_exptl_crystal_description block
_exptl_crystal_F_000 620
_exptl_crystal_size_max .40
_exptl_crystal_size_mid .32
_exptl_crystal_size_min .23
_refine_diff_density_max .73
_refine_diff_density_min -.53
_refine_ls_extinction_method none
_refine_ls_goodness_of_fit_ref 1.063
_refine_ls_hydrogen_treatment mixed
_refine_ls_matrix_type full
_refine_ls_number_parameters 168
_refine_ls_number_reflns 3216
_refine_ls_number_restraints 2
_refine_ls_restrained_S_all 1.063
_refine_ls_R_factor_all .048
_refine_ls_R_factor_gt .039
_refine_ls_shift/su_max <0.001
_refine_ls_shift/su_mean .000
_refine_ls_structure_factor_coef Fsqd
_refine_ls_weighting_details 'calc w = 1/[\s^2^(Fo^2^)+(0.0577P)^2^+0.4802P] where P=(Fo^2^+2Fc^2^)/3'
_refine_ls_weighting_scheme calc
_refine_ls_wR_factor_ref .112
_reflns_number_gt 2697
_reflns_number_total 3216
_reflns_threshold_expression I>2\s(I)
_cod_data_source_file bj1030.cif
_cod_data_source_block I
_cod_original_sg_symbol_H-M 'P 21/c'
_cod_database_code 2012289
_cod_database_fobs_code 2012289

loop_
_symmetry_equiv_pos_as_xyz
'x, y, z'
'-x, y+1/2, -z+1/2'
'-x, -y, -z'
'x, -y-1/2, z-1/2'

loop_
_atom_site_label
_atom_site_fract_x
_atom_site_fract_y
_atom_site_fract_z
_atom_site_U_iso_or_equiv
_atom_site_adp_type
_atom_site_calc_flag
_atom_site_refinement_flags
_atom_site_occupancy
_atom_site_disorder_assembly
_atom_site_disorder_group
_atom_site_type_symbol
Ni1 .0000 .0000 .0000 .03226(12) Uani d S 1 . . Ni
S1 .18045(4) .13246(9) -.27123(3) .04218(16) Uani d . 1 . . S
O1 .1217(2) .0335(4) -.34848(17) .0990(10) Uani d . 1 . . O
O2 .12423(15) .1555(3) -.20046(13) .0646(5) Uani d . 1 . . O
O3 .21797(17) .3063(3) -.29616(18) .0803(7) Uani d . 1 . . O
C1 .29349(18) .0004(3) -.22309(15) .0427(5) Uani d . 1 . . C
C2 .3816(2) .0833(5) -.1689(2) .0616(7) Uani d . 1 . . C
H2B .3826 .2086 -.1588 .074 Uiso calc R 1 . . H
C3 .4684(2) -.0228(5) -.1297(2) .0740(10) Uani d . 1 . . C
H3B .5279 .0328 -.0934 .089 Uiso calc R 1 . . H
C4 .4689(2) -.2084(5) -.1433(2) .0678(9) Uani d . 1 . . C
C5 .3801(2) -.2882(5) -.1987(2) .0624(7) Uani d . 1 . . C
H5A .3796 -.4132 -.2096 .075 Uiso calc R 1 . . H
C6 .2921(2) -.1851(4) -.23830(17) .0504(6) Uani d . 1 . . C
H6A .2327 -.2406 -.2748 .061 Uiso calc R 1 . . H
C7 .5635(3) -.3241(7) -.0987(3) .1008(14) Uani d . 1 . . C
H7A .6176 -.2475 -.0630 .151 Uiso calc R 1 . . H
H7B .5898 -.3847 -.1454 .151 Uiso calc R 1 . . H
H7C .5429 -.4134 -.0595 .151 Uiso calc R 1 . . H
N10 -.15659(14) -.0601(3) .00195(12) .0406(4) Uani d . 1 . . N
H10A -.1867 -.1288 -.0471 .049 Uiso calc R 1 . . H
H10B -.1583 -.1230 .0531 .049 Uiso calc R 1 . . H
N20 -.04730(15) .2643(2) .01926(12) .0386(4) Uani d . 1 . . N
H20A .0043 .3231 .0596 .046 Uiso calc R 1 . . H
H20B -.0605 .3255 -.0343 .046 Uiso calc R 1 . . H
C11 -.21463(18) .1131(4) -.00016(16) .0476(5) Uani d . 1 . . C
H11A -.2755 .0945 .0252 .057 Uiso calc R 1 . . H
H11B -.2394 .1539 -.0632 .057 Uiso calc R 1 . . H
C12 -.14405(19) .2568(3) .05474(15) .0446(5) Uani d . 1 . . C
H12A -.1238 .2160 .1188 .053 Uiso calc R 1 . . H
C13 -.1976(3) .4417(5) .0524(2) .0742(9) Uani d . 1 . . C
H13A -.1494 .5274 .0886 .111 Uiso calc R 1 . . H
H13B -.2588 .4302 .0770 .111 Uiso calc R 1 . . H
H13C -.2186 .4842 -.0098 .111 Uiso calc R 1 . . H
O30 -.05333(14) .0500(3) -.14507(11) .0455(4) Uani d D 1 . . O
H30A -.008(2) .069(5) -.181(2) .070(9) Uiso d D 1 . . H
H30B -.103(2) -.021(4) -.180(2) .086(12) Uiso d D 1 . . H

loop_
_atom_site_aniso_label
_atom_site_aniso_U_11
_atom_site_aniso_U_22
_atom_site_aniso_U_33
_atom_site_aniso_U_12
_atom_site_aniso_U_13
_atom_site_aniso_U_23
Ni1 .0353(2) .0332(2) .02864(19) -.00217(14) .00832(13) .00087(14)
S1 .0463(3) .0521(3) .0276(2) .0085(2) .0078(2) .0040(2)
O1 .0992(18) .104(2) .0644(14) .0497(15) -.0380(13) -.0361(13)
O2 .0602(11) .0904(15) .0500(10) .0144(11) .0267(8) .0151(10)
O3 .0664(13) .0778(15) .1020(17) .0139(11) .0308(12) .0482(14)
C1 .0421(11) .0539(13) .0314(9) .0054(10) .0075(8) .0069(9)
C2 .0575(15) .0607(17) .0584(15) -.0028(14) -.0020(12) .0084(14)
C3 .0457(15) .096(3) .0697(19) -.0071(15) -.0063(13) .0155(17)
C4 .0476(14) .101(3) .0573(15) .0220(16) .0178(12) .0267(16)
C5 .0666(17) .0630(17) .0612(16) .0190(14) .0225(13) .0088(14)
C6 .0516(13) .0559(15) .0436(12) .0064(11) .0108(10) .0019(11)
C7 .0645(19) .150(4) .089(2) .048(2) .0205(18) .044(3)
N10 .0404(9) .0458(10) .0358(9) -.0068(8) .0097(7) .0011(8)
N20 .0458(10) .0370(9) .0315(8) -.0010(8) .0059(7) .0028(7)
C11 .0392(11) .0602(15) .0450(12) .0042(11) .0132(9) .0095(11)
C12 .0567(13) .0436(12) .0365(10) .0091(10) .0170(9) .0061(9)
C13 .099(2) .0563(16) .080(2) .0280(18) .0457(19) .0127(16)
O30 .0512(9) .0521(9) .0326(7) -.0056(8) .0090(7) .0027(7)

loop_
_atom_type_symbol
_atom_type_description
_atom_type_scat_dispersion_real
_atom_type_scat_dispersion_imag
_atom_type_scat_source
C C .0033 .0016 'International Tables Vol C Tables 4.2.6.8 and 6.1.1.4'
H H .0000 .0000 'International Tables Vol C Tables 4.2.6.8 and 6.1.1.4'
N N .0061 .0033 'International Tables Vol C Tables 4.2.6.8 and 6.1.1.4'
O O .0106 .0060 'International Tables Vol C Tables 4.2.6.8 and 6.1.1.4'
S S .1246 .1234 'International Tables Vol C Tables 4.2.6.8 and 6.1.1.4'
Ni Ni .3393 1.1124 'International Tables Vol C Tables 4.2.6.8 and 6.1.1.4'

loop_
_geom_angle_atom_site_label_1
_geom_angle_atom_site_label_2
_geom_angle_atom_site_label_3
_geom_angle_site_symmetry_1
_geom_angle_site_symmetry_3
_geom_angle
_geom_angle_publ_flag
N20 Ni1 N20 . 3 180.00(12) no
N20 Ni1 N10 . 3 97.46(8) no
N20 Ni1 N10 3 3 82.54(8) no
N20 Ni1 N10 . . 82.54(8) no
N20 Ni1 N10 3 . 97.46(8) no
N10 Ni1 N10 3 . 180.00(10) no
N20 Ni1 O30 . . 86.95(7) no
N20 Ni1 O30 3 . 93.05(7) no
N10 Ni1 O30 3 . 91.77(7) no
N10 Ni1 O30 . . 88.23(7) no
N20 Ni1 O30 . 3 93.05(7) no
N20 Ni1 O30 3 3 86.95(7) no
N10 Ni1 O30 3 3 88.23(7) no
N10 Ni1 O30 . 3 91.77(7) no
O30 Ni1 O30 . 3 180.00(3) no
O1 S1 O2 . . 112.91(18) no
O1 S1 O3 . . 112.81(19) no
O2 S1 O3 . . 110.62(15) no
O1 S1 C1 . . 106.75(13) no
O2 S1 C1 . . 106.65(11) no
O3 S1 C1 . . 106.63(12) no
C6 C1 C2 . . 120.5(2) no
C6 C1 S1 . . 119.7(2) no
C2 C1 S1 . . 119.8(2) no
C1 C2 C3 . . 119.0(3) no
C1 C2 H2B . . 120.5 no
C3 C2 H2B . . 120.5 no
C4 C3 C2 . . 121.7(3) no
C4 C3 H3B . . 119.2 no
C2 C3 H3B . . 119.2 no
C3 C4 C5 . . 118.3(3) no
C3 C4 C7 . . 121.3(4) no
C5 C4 C7 . . 120.4(4) no
C4 C5 C6 . . 121.1(3) no
C4 C5 H5A . . 119.4 no
C6 C5 H5A . . 119.4 no
C1 C6 C5 . . 119.4(3) no
C1 C6 H6A . . 120.3 no
C5 C6 H6A . . 120.3 no
C4 C7 H7A . . 109.5 no
C4 C7 H7B . . 109.5 no
H7A C7 H7B . . 109.5 no
C4 C7 H7C . . 109.5 no
H7A C7 H7C . . 109.5 no
H7B C7 H7C . . 109.5 no
C11 N10 Ni1 . . 108.46(14) no
C11 N10 H10A . . 110.0 no
Ni1 N10 H10A . . 110.0 no
C11 N10 H10B . . 110.0 no
Ni1 N10 H10B . . 110.0 no
H10A N10 H10B . . 108.4 no
C12 N20 Ni1 . . 108.83(13) no
C12 N20 H20A . . 109.9 no
Ni1 N20 H20A . . 109.9 no
C12 N20 H20B . . 109.9 no
Ni1 N20 H20B . . 109.9 no
H20A N20 H20B . . 108.3 no
N10 C11 C12 . . 110.20(18) no
N10 C11 H11A . . 109.6 no
C12 C11 H11A . . 109.6 no
N10 C11 H11B . . 109.6 no
C12 C11 H11B . . 109.6 no
H11A C11 H11B . . 108.1 no
N20 C12 C11 . . 106.95(18) no
N20 C12 C13 . . 112.6(2) no
C11 C12 C13 . . 113.0(2) no
N20 C12 H12A . . 108.0 no
C11 C12 H12A . . 108.0 no
C13 C12 H12A . . 108.0 no
C12 C13 H13A . . 109.5 no
C12 C13 H13B . . 109.5 no
H13A C13 H13B . . 109.5 no
C12 C13 H13C . . 109.5 no
H13A C13 H13C . . 109.5 no
H13B C13 H13C . . 109.5 no
Ni1 O30 H30A . . 122(2) no
Ni1 O30 H30B . . 120(3) no
H30A O30 H30B . . 103(3) no

loop_
_geom_bond_atom_site_label_1
_geom_bond_atom_site_label_2
_geom_bond_site_symmetry_2
_geom_bond_distance
_geom_bond_publ_flag
Ni1 N20 . 2.0736(18) no
Ni1 N20 3 2.0736(18) no
Ni1 N10 3 2.0991(18) no
Ni1 N10 . 2.0991(18) no
Ni1 O30 . 2.1521(16) no
Ni1 O30 3 2.1521(16) no
S1 O1 . 1.426(2) no
S1 O2 . 1.4380(18) no
S1 O3 . 1.446(2) no
S1 C1 . 1.768(2) no
C1 C6 . 1.378(4) no
C1 C2 . 1.381(4) no
C2 C3 . 1.385(4) no
C2 H2B . .9300 no
C3 C4 . 1.375(5) no
C3 H3B . .9300 no
C4 C5 . 1.384(5) no
C4 C7 . 1.516(4) no
C5 C6 . 1.385(4) no
C5 H5A . .9300 no
C6 H6A . .9300 no
C7 H7A . .9600 no
C7 H7B . .9600 no
C7 H7C . .9600 no
N10 C11 . 1.475(3) no
N10 H10A . .9000 no
N10 H10B . .9000 no
N20 C12 . 1.485(3) no
N20 H20A . .9000 no
N20 H20B . .9000 no
C11 C12 . 1.507(4) no
C11 H11A . .9700 no
C11 H11B . .9700 no
C12 C13 . 1.522(4) no
C12 H12A . .9800 no
C13 H13A . .9600 no
C13 H13B . .9600 no
C13 H13C . .9600 no
O30 H30A . .902(18) no
O30 H30B . .893(18) no

loop_
_geom_hbond_atom_site_label_D
_geom_hbond_atom_site_label_H
_geom_hbond_atom_site_label_A
_geom_hbond_site_symmetry_A
_geom_hbond_distance_DH
_geom_hbond_distance_HA
_geom_hbond_distance_DA
_geom_hbond_angle_DHA
_geom_hbond_publ_flag
N10 H10A O3 2_544 .90 2.34 3.154(3) 151 yes
N10 H10B O2 3 .90 2.16 2.989(3) 153 yes
N20 H20A O1 4_566 .90 2.08 2.984(3) 178 yes
N20 H20A S1 4_566 .90 3.01 3.8505(19) 157 no
N20 H20B O1 2_554 .90 2.32 3.195(3) 164 yes
O30 H30A O2 1 .902(18) 1.93(2) 2.755(3) 151(3) yes
O30 H30B O3 2_544 .893(18) 1.93(2) 2.772(3) 156(4) yes
O30 H30B S1 2_544 .893(18) 2.77(2) 3.563(2) 149(3) no

loop_
_geom_torsion_atom_site_label_1
_geom_torsion_atom_site_label_2
_geom_torsion_atom_site_label_3
_geom_torsion_atom_site_label_4
_geom_torsion_site_symmetry_1
_geom_torsion
_geom_torsion_publ_flag
O1 S1 C1 C6 . -23.5(3) no
O2 S1 C1 C6 . 97.4(2) no
O3 S1 C1 C6 . -144.3(2) no
O1 S1 C1 C2 . 157.9(3) no
O2 S1 C1 C2 . -81.1(2) no
O3 S1 C1 C2 . 37.1(2) no
C6 C1 C2 C3 . -.2(4) no
S1 C1 C2 C3 . 178.3(2) no
C1 C2 C3 C4 . -.2(5) no
C2 C3 C4 C5 . .9(5) no
C2 C3 C4 C7 . -178.8(3) no
C3 C4 C5 C6 . -1.2(4) no
C7 C4 C5 C6 . 178.5(3) no
C2 C1 C6 C5 . .0(4) no
S1 C1 C6 C5 . -178.59(19) no
C4 C5 C6 C1 . .8(4) no
N20 Ni1 N10 C11 . 9.26(13) no
N20 Ni1 N10 C11 3 -170.74(13) no
O30 Ni1 N10 C11 . -77.90(14) no
O30 Ni1 N10 C11 3 102.10(14) no
N10 Ni1 N20 C12 3 -160.83(14) no
N10 Ni1 N20 C12 . 19.17(14) no
O30 Ni1 N20 C12 . 107.79(14) no
O30 Ni1 N20 C12 3 -72.21(14) no
Ni1 N10 C11 C12 . -36.2(2) no
Ni1 N20 C12 C11 . -43.32(19) no
Ni1 N20 C12 C13 . -168.1(2) no
N10 C11 C12 N20 . 53.2(2) no
N10 C11 C12 C13 . 177.7(2) no
